data_7213452
loop_
_publ_author_name
'Cross, Wendy'
'Hawkes, Geoffrey E.'
'Kroemer, Romano T.'
'Liedl, Klaus R.'
'Loerting, Thomas'
'Nasser, Rima'
'Pritchard, Robin G.'
'Steele, Melanie'
'Watkinson, Michael'
'Whiting, Andrew'

_publ_section_title
;
 The structure, modelling and dynamics of hindered 5,6-diarylacenaphthenes
;
_journal_issue 4
_journal_name_full 'Journal of the Chemical Society, Perkin Transactions 2'
_journal_page_first 459
_journal_paper_doi 10.1039/b008788m
_journal_year 2001
_chemical_formula_sum 'C17 H19 O'
_chemical_formula_weight 239.32
_chemical_name_systematic
; 
? 
;
_space_group_IT_number 15
_symmetry_cell_setting monoclinic
_symmetry_space_group_name_Hall '-C 2yc'
_symmetry_space_group_name_H-M 'C 1 2/c 1'
_atom_sites_solution_hydrogens geom
_atom_sites_solution_primary direct
_atom_sites_solution_secondary difmap
_audit_creation_method SHELXL-97
_cell_angle_alpha 90.00
_cell_angle_beta 108.59(6)
_cell_angle_gamma 90.00
_cell_formula_units_Z 8
_cell_length_a 15.426(11)
_cell_length_b 12.426(10)
_cell_length_c 15.224(10)
_cell_measurement_temperature 293(2)
_cell_volume 2766(4)
_computing_structure_refinement 'SHELXL-97 (Sheldrick, 1997)'
_computing_structure_solution 'SHELXS-97 (Sheldrick, 1990)'
_diffrn_ambient_temperature 293(2)
_diffrn_measured_fraction_theta_full 0.471
_diffrn_measured_fraction_theta_max 0.471
_diffrn_radiation_monochromator graphite
_diffrn_radiation_source 'fine-focus sealed tube'
_diffrn_radiation_type MoK\a
_diffrn_radiation_wavelength 0.71069
_diffrn_reflns_av_R_equivalents 0.0644
_diffrn_reflns_av_sigmaI/netI 0.0844
_diffrn_reflns_limit_h_max 18
_diffrn_reflns_limit_h_min 0
_diffrn_reflns_limit_k_max 14
_diffrn_reflns_limit_k_min 0
_diffrn_reflns_limit_l_max 17
_diffrn_reflns_limit_l_min -18
_diffrn_reflns_number 2548
_diffrn_reflns_theta_full 25.12
_diffrn_reflns_theta_max 25.12
_diffrn_reflns_theta_min 2.15
_exptl_absorpt_coefficient_mu 0.069
_exptl_absorpt_correction_T_max 0.9795
_exptl_absorpt_correction_T_min 0.9795
_exptl_crystal_colour Colourless
_exptl_crystal_density_diffrn 1.149
_exptl_crystal_density_method 'not measured'
_exptl_crystal_description block
_exptl_crystal_F_000 1032
_exptl_crystal_size_max 0.30
_exptl_crystal_size_mid 0.30
_exptl_crystal_size_min 0.30
_refine_diff_density_max 0.230
_refine_diff_density_min -0.165
_refine_diff_density_rms 0.042
_refine_ls_extinction_method none
_refine_ls_goodness_of_fit_ref 0.985
_refine_ls_hydrogen_treatment mixed
_refine_ls_matrix_type full
_refine_ls_number_parameters 240
_refine_ls_number_reflns 2451
_refine_ls_number_restraints 0
_refine_ls_restrained_S_all 0.985
_refine_ls_R_factor_all 0.1403
_refine_ls_R_factor_gt 0.0522
_refine_ls_shift/su_max 0.000
_refine_ls_shift/su_mean 0.000
_refine_ls_structure_factor_coef Fsqd
_refine_ls_weighting_details 'w=1/[\s^2^(Fo^2^)+(0.0743P)^2^+0.0000P] where P=(Fo^2^+2Fc^2^)/3'
_refine_ls_weighting_scheme calc
_refine_ls_wR_factor_gt 0.1235
_refine_ls_wR_factor_ref 0.1627
_reflns_number_gt 1288
_reflns_number_total 2451
_reflns_threshold_expression >2sigma(I)
_cod_data_source_file b008788msup1.cif
_cod_data_source_block mw97a
_cod_depositor_comments
;
The following automatic conversions were performed:

'_symmetry_cell_setting' value 'Monoclinic' changed to 'monoclinic'
according to /home/saulius/struct/CIF-dictionaries/cif_core.dic
dictionary named 'cif_core.dic' version 2.4.2 from 2011-04-26.

Automatic conversion script
Id: cif_fix_values 1891 2012-01-12 08:04:46Z andrius 

The following automatic conversions were performed:

'_refine_ls_weighting_scheme' value 'calc
w=1/[\s^2^(Fo^2^)+(0.0743P)^2^+0.0000P] where P=(Fo^2^+2Fc^2^)/3' was
changed to 'calc'. New tag '_refine_ls_weighting_details' was
created. The value of the new tag was set to
'w=1/[\s^2^(Fo^2^)+(0.0743P)^2^+0.0000P] where P=(Fo^2^+2Fc^2^)/3'.

Automatic conversion script
Id: cif_fix_values 3143 2015-03-26 13:38:13Z robertas 
;
_cod_original_cell_volume 2766(3)
_cod_original_sg_symbol_H-M C2/c
_cod_database_code 7213452

loop_
_symmetry_equiv_pos_as_xyz
'x, y, z'
'-x, y, -z+1/2'
'x+1/2, y+1/2, z'
'-x+1/2, y+1/2, -z+1/2'
'-x, -y, -z'
'x, -y, z-1/2'
'-x+1/2, -y+1/2, -z'
'x+1/2, -y+1/2, z-1/2'

loop_
_atom_site_label
_atom_site_type_symbol
_atom_site_fract_x
_atom_site_fract_y
_atom_site_fract_z
_atom_site_U_iso_or_equiv
_atom_site_adp_type
_atom_site_occupancy
_atom_site_calc_flag
_atom_site_refinement_flags
O1 O 0.33474(16) 0.88904(17) 0.10230(15) 0.0626(7) Uani 1 d .
C1 C 0.36485(19) 0.7838(2) 0.11653(19) 0.0438(7) Uani 1 d .
C2 C 0.35129(18) 0.7294(2) 0.19229(18) 0.0394(7) Uani 1 d .
C3 C 0.38336(17) 0.6242(2) 0.20616(19) 0.0371(7) Uani 1 d .
C4 C 0.42677(17) 0.5722(2) 0.15001(17) 0.0380(7) Uani 1 d .
C5 C 0.4373(2) 0.6291(3) 0.0767(2) 0.0458(8) Uani 1 d .
C6 C 0.4071(2) 0.7350(3) 0.0598(2) 0.0490(8) Uani 1 d .
C7 C 0.45088(18) 0.4560(2) 0.16311(18) 0.0396(7) Uani 1 d .
C8 C 0.5000 0.4062(3) 0.2500 0.0360(9) Uani 1 d S
C9 C 0.5000 0.2925(3) 0.2500 0.0409(10) Uani 1 d S
C10 C 0.4631(2) 0.2286(2) 0.1709(2) 0.0490(8) Uani 1 d .
C11 C 0.4229(2) 0.2776(3) 0.0875(2) 0.0522(8) Uani 1 d .
C12 C 0.4164(2) 0.3904(3) 0.0861(2) 0.0483(8) Uani 1 d .
C13 C 0.4777(4) 0.1118(3) 0.1973(3) 0.0716(11) Uani 1 d .
C14 C 0.3021(2) 0.7806(2) 0.2552(2) 0.0493(8) Uani 1 d .
C15 C 0.2053(3) 0.8175(4) 0.1982(3) 0.0766(12) Uani 1 d .
C16 C 0.2931(3) 0.7012(4) 0.3284(3) 0.0676(11) Uani 1 d .
C17 C 0.3580(3) 0.8776(4) 0.3062(3) 0.0733(11) Uani 1 d .
C18 C 0.3257(4) 0.9377(3) 0.0158(3) 0.0731(12) Uani 1 d .
H3 H 0.3721(18) 0.581(2) 0.2590(19) 0.050(8) Uiso 1 d .
H5 H 0.4631(16) 0.5991(19) 0.0325(17) 0.033(7) Uiso 1 d .
H6 H 0.414(2) 0.771(2) 0.004(2) 0.060(9) Uiso 1 d .
H11 H 0.399(2) 0.236(2) 0.032(2) 0.050(8) Uiso 1 d .
H12 H 0.382(2) 0.423(2) 0.027(2) 0.050(8) Uiso 1 d .
H13A H 0.427(3) 0.066(4) 0.180(3) 0.110(16) Uiso 1 d .
H13B H 0.515(3) 0.079(4) 0.161(3) 0.132(18) Uiso 1 d .
H15A H 0.172(3) 0.744(4) 0.173(3) 0.110(16) Uiso 1 d .
H15B H 0.177(3) 0.851(3) 0.237(3) 0.099(14) Uiso 1 d .
H15C H 0.211(3) 0.877(4) 0.151(3) 0.116(16) Uiso 1 d .
H16A H 0.264(3) 0.736(3) 0.371(2) 0.085(12) Uiso 1 d .
H16B H 0.254(3) 0.643(3) 0.296(3) 0.092(14) Uiso 1 d .
H16C H 0.361(3) 0.672(3) 0.373(3) 0.110(14) Uiso 1 d .
H17A H 0.367(3) 0.937(3) 0.262(3) 0.096(14) Uiso 1 d .
H17B H 0.328(3) 0.906(3) 0.355(3) 0.115(15) Uiso 1 d .
H17C H 0.422(3) 0.854(3) 0.345(3) 0.097(14) Uiso 1 d .
H18A H 0.293(3) 0.886(3) -0.036(3) 0.089(12) Uiso 1 d .
H18B H 0.296(2) 1.015(3) 0.018(2) 0.083(11) Uiso 1 d .
H18C H 0.389(3) 0.948(3) 0.009(3) 0.104(15) Uiso 1 d .

loop_
_atom_site_aniso_label
_atom_site_aniso_U_11
_atom_site_aniso_U_22
_atom_site_aniso_U_33
_atom_site_aniso_U_23
_atom_site_aniso_U_13
_atom_site_aniso_U_12
O1 0.0772(16) 0.0444(14) 0.0634(15) 0.0110(11) 0.0186(12) 0.0083(11)
C1 0.0403(16) 0.0378(17) 0.0458(17) 0.0037(14) 0.0031(13) 0.0016(13)
C2 0.0305(15) 0.0469(18) 0.0381(15) -0.0037(13) 0.0072(12) -0.0024(13)
C3 0.0327(15) 0.0415(17) 0.0374(16) 0.0017(13) 0.0118(12) -0.0021(12)
C4 0.0351(15) 0.0445(17) 0.0328(14) -0.0009(12) 0.0087(12) 0.0018(12)
C5 0.0477(18) 0.055(2) 0.0387(16) 0.0009(14) 0.0189(14) 0.0045(15)
C6 0.0529(19) 0.055(2) 0.0401(17) 0.0093(15) 0.0163(15) -0.0005(15)
C7 0.0388(15) 0.0452(18) 0.0372(16) -0.0010(13) 0.0156(13) 0.0031(13)
C8 0.034(2) 0.038(2) 0.038(2) 0.000 0.0146(17) 0.000
C9 0.040(2) 0.039(2) 0.045(2) 0.000 0.0165(19) 0.000
C10 0.0492(18) 0.0467(19) 0.0525(18) -0.0071(15) 0.0179(15) -0.0015(15)
C11 0.059(2) 0.051(2) 0.0428(17) -0.0132(16) 0.0119(16) -0.0011(16)
C12 0.0525(19) 0.053(2) 0.0351(16) -0.0001(15) 0.0080(14) 0.0103(15)
C13 0.092(3) 0.038(2) 0.076(2) -0.0051(17) 0.014(2) -0.002(2)
C14 0.0436(18) 0.0539(19) 0.0504(18) -0.0092(15) 0.0148(14) 0.0040(14)
C15 0.049(2) 0.099(3) 0.082(3) -0.006(3) 0.022(2) 0.022(2)
C16 0.075(3) 0.081(3) 0.061(2) -0.004(2) 0.042(2) 0.005(2)
C17 0.083(3) 0.067(3) 0.068(3) -0.023(2) 0.022(2) -0.005(2)
C18 0.090(3) 0.051(2) 0.064(3) 0.020(2) 0.004(2) 0.006(2)

loop_
_atom_type_symbol
_atom_type_description
_atom_type_scat_dispersion_real
_atom_type_scat_dispersion_imag
_atom_type_scat_source
C C 0.0033 0.0016 'International Tables Vol C Tables 4.2.6.8 and 6.1.1.4'
H H 0.0000 0.0000 'International Tables Vol C Tables 4.2.6.8 and 6.1.1.4'
O O 0.0106 0.0060 'International Tables Vol C Tables 4.2.6.8 and 6.1.1.4'

loop_
_geom_angle_atom_site_label_1
_geom_angle_atom_site_label_2
_geom_angle_atom_site_label_3
_geom_angle
_geom_angle_site_symmetry_1
_geom_angle_site_symmetry_3
C1 O1 C18 118.6(3) . .
C6 C1 O1 121.4(3) . .
C6 C1 C2 121.7(3) . .
O1 C1 C2 116.9(3) . .
C3 C2 C1 115.9(3) . .
C3 C2 C14 121.1(3) . .
C1 C2 C14 122.9(3) . .
C2 C3 C4 123.9(3) . .
C5 C4 C3 117.5(3) . .
C5 C4 C7 121.3(2) . .
C3 C4 C7 120.9(2) . .
C4 C5 C6 121.1(3) . .
C1 C6 C5 119.9(3) . .
C12 C7 C8 118.2(3) . .
C12 C7 C4 116.4(2) . .
C8 C7 C4 125.2(2) . .
C9 C8 C7 115.52(18) . 2_655
C9 C8 C7 115.52(18) . .
C7 C8 C7 129.0(4) 2_655 .
C10 C9 C10 111.0(4) . 2_655
C10 C9 C8 124.51(19) . .
C10 C9 C8 124.51(19) 2_655 .
C11 C10 C9 119.0(3) . .
C11 C10 C13 131.5(3) . .
C9 C10 C13 109.4(3) . .
C10 C11 C12 117.9(3) . .
C7 C12 C11 124.6(3) . .
C10 C13 C13 105.00(19) . 2_655
C16 C14 C2 111.4(3) . .
C16 C14 C15 107.8(3) . .
C2 C14 C15 110.8(3) . .
C16 C14 C17 107.7(3) . .
C2 C14 C17 109.3(3) . .
C15 C14 C17 109.8(3) . .

loop_
_geom_bond_atom_site_label_1
_geom_bond_atom_site_label_2
_geom_bond_distance
_geom_bond_site_symmetry_2
O1 C1 1.381(4) .
O1 C18 1.414(4) .
C1 C6 1.377(4) .
C1 C2 1.409(4) .
C2 C3 1.390(4) .
C2 C14 1.536(4) .
C3 C4 1.401(4) .
C4 C5 1.374(4) .
C4 C7 1.488(4) .
C5 C6 1.393(4) .
C7 C12 1.387(4) .
C7 C8 1.438(3) .
C8 C9 1.412(5) .
C8 C7 1.438(3) 2_655
C9 C10 1.403(4) .
C9 C10 1.403(4) 2_655
C10 C11 1.367(4) .
C10 C13 1.503(5) .
C11 C12 1.406(4) .
C13 C13 1.531(8) 2_655
C14 C16 1.527(5) .
C14 C15 1.538(5) .
C14 C17 1.540(5) .

loop_
_geom_torsion_atom_site_label_1
_geom_torsion_atom_site_label_2
_geom_torsion_atom_site_label_3
_geom_torsion_atom_site_label_4
_geom_torsion
_geom_torsion_site_symmetry_1
_geom_torsion_site_symmetry_4
C18 O1 C1 C6 16.4(4) . .
C18 O1 C1 C2 -164.4(3) . .
C6 C1 C2 C3 0.2(4) . .
O1 C1 C2 C3 -179.1(2) . .
C6 C1 C2 C14 -178.3(3) . .
O1 C1 C2 C14 2.4(4) . .
C1 C2 C3 C4 -0.1(4) . .
C14 C2 C3 C4 178.5(2) . .
C2 C3 C4 C5 -0.5(4) . .
C2 C3 C4 C7 -173.7(2) . .
C3 C4 C5 C6 0.9(4) . .
C7 C4 C5 C6 174.2(3) . .
O1 C1 C6 C5 179.4(3) . .
C2 C1 C6 C5 0.2(4) . .
C4 C5 C6 C1 -0.8(4) . .
C5 C4 C7 C12 -49.0(4) . .
C3 C4 C7 C12 124.0(3) . .
C5 C4 C7 C8 136.3(3) . .
C3 C4 C7 C8 -50.6(4) . .
C12 C7 C8 C9 -6.4(3) . .
C4 C7 C8 C9 168.2(2) . .
C12 C7 C8 C7 173.6(3) . 2_655
C4 C7 C8 C7 -11.8(2) . 2_655
C7 C8 C9 C10 -174.25(19) 2_655 .
C7 C8 C9 C10 5.75(19) . .
C7 C8 C9 C10 5.75(19) 2_655 2_655
C7 C8 C9 C10 -174.25(19) . 2_655
C10 C9 C10 C11 179.1(3) 2_655 .
C8 C9 C10 C11 -0.9(3) . .
C10 C9 C10 C13 -1.4(2) 2_655 .
C8 C9 C10 C13 178.6(2) . .
C9 C10 C11 C12 -3.2(5) . .
C13 C10 C11 C12 177.5(4) . .
C8 C7 C12 C11 2.7(4) . .
C4 C7 C12 C11 -172.3(3) . .
C10 C11 C12 C7 2.3(5) . .
C11 C10 C13 C13 -177.0(4) . 2_655
C9 C10 C13 C13 3.6(6) . 2_655
C3 C2 C14 C16 -1.4(4) . .
C1 C2 C14 C16 177.1(3) . .
C3 C2 C14 C15 -121.4(3) . .
C1 C2 C14 C15 57.1(4) . .
C3 C2 C14 C17 117.5(3) . .
C1 C2 C14 C17 -64.0(4) . .
